data_1559964
loop_
_publ_author_name
'Aimi, A.'
'Horiuchi, K.'
'Yamaguchi, Y.'
'Ito, S.'
'Fujimoto, K.'

_publ_section_title
;
 Disordered off-center direction of Ti4+ in pseudo-cubic type BaTiO3
 prepared by mixed hydroxide process
;
_journal_name_full 'Journal of the Ceramic Society of Japan'
_journal_page_first 73
_journal_page_last 78
_journal_paper_doi 10.2109/jcersj2.20147
_journal_volume 129
_journal_year 2021
_chemical_formula_sum 'Ba O3 Ti'
_chemical_name_common 'tetragonal BaTiO3'
_space_group_IT_number 99
_space_group_name_Hall 'P 4 -2'
_space_group_name_H-M_alt 'P 4 m m'
_cell_angle_alpha 90.000000
_cell_angle_beta 90.000000
_cell_angle_gamma 90.000000
_cell_formula_units_Z 1
_cell_length_a 3.99048(9)
_cell_length_b 3.99048(9)
_cell_length_c 4.02303(10)
_cell_volume 64.062(3)
_diffrn_ambient_pressure 100
_diffrn_ambient_temperature 298
_cod_data_source_file BaTiO3-tetra.cif
_cod_data_source_block BaTiO3-tetragonal
_cod_original_cell_volume 64.062446
_cod_original_formula_sum 'Ba Ti O3'
_cod_database_code 1559964

loop_
_space_group_symop_id
_space_group_symop_operation_xyz
1 x,y,z
2 -x,-y,z
3 -y,x,z
4 y,-x,z
5 x,-y,z
6 -x,y,z
7 -y,-x,z
8 y,x,z

loop_
_atom_site_label
_atom_site_occupancy
_atom_site_fract_x
_atom_site_fract_y
_atom_site_fract_z
_atom_site_adp_type
_atom_site_B_iso_or_equiv
_atom_site_type_symbol
Ba 1.0 0.000000 0.000000 0.000000 Biso 0.487(15) Ba
Ti 1.0 0.500000 0.500000 0.522(2) Biso 0.39(4) Ti
O1 1.0 0.500000 0.500000 -0.021(4) Biso 0.34(9) O
O2 1.0 0.500000 0.000000 0.488(4) Biso 0.34(9) O
